data_4073930
loop_
_publ_author_name
'S\'anchez-Barba, Luis F.'
'Garc\'es, Andr\'es'
'Fajardo, Mariano'
'Alonso-Moreno, Carlos'
'Fern\'andez-Baeza, Juan'
'Otero, Antonio'
'Anti\~nolo, Antonio'
'Tejeda, Juan'
'Lara-S\'anchez, Agust\'in'
'L\'opez-Solera, Mar\'ia I.'

_publ_section_title
;
 Well-Defined Alkyl Heteroscorpionate Magnesium Complexes as Excellent
 Initiators for the ROP of Cyclic Esters
;
_journal_issue 25
_journal_name_full Organometallics
_journal_page_first 6403
_journal_paper_doi 10.1021/om7007327
_journal_volume 26
_journal_year 2007
_chemical_formula_sum 'C21 H33 Mg N6'
_chemical_formula_weight 393.84
_chemical_name_systematic
; 
 ? 
;
_space_group_IT_number 14
_symmetry_cell_setting monoclinic
_symmetry_space_group_name_Hall '-P 2yn'
_symmetry_space_group_name_H-M 'P 1 21/n 1'
_atom_sites_solution_hydrogens geom
_atom_sites_solution_primary direct
_atom_sites_solution_secondary difmap
_audit_creation_method SHELXL-97
_cell_angle_alpha 90.00
_cell_angle_beta 113.049(5)
_cell_angle_gamma 90.00
_cell_formula_units_Z 4
_cell_length_a 12.001(4)
_cell_length_b 13.847(5)
_cell_length_c 14.450(5)
_cell_measurement_temperature 130(2)
_cell_volume 2209.6(13)
_computing_cell_refinement 'Bruker SAINT'
_computing_data_collection 'Bruker APEX'
_computing_data_reduction 'Bruker SHELXTL'
_computing_molecular_graphics 'Bruker SHELXTL'
_computing_publication_material 'Bruker SHELXTL'
_computing_structure_refinement 'SHELXL-97 (Sheldrick, 1997)'
_computing_structure_solution 'SHELXS-97 (Sheldrick, 1990)'
_diffrn_ambient_temperature 130(2)
_diffrn_measured_fraction_theta_full 0.996
_diffrn_measured_fraction_theta_max 0.996
_diffrn_measurement_device_type 'CCD area detector'
_diffrn_measurement_method 'omega scan'
_diffrn_radiation_monochromator graphite
_diffrn_radiation_source 'fine-focus sealed tube'
_diffrn_radiation_type MoK\a
_diffrn_radiation_wavelength 0.71073
_diffrn_reflns_av_R_equivalents 0.0424
_diffrn_reflns_av_sigmaI/netI 0.0366
_diffrn_reflns_limit_h_max 10
_diffrn_reflns_limit_h_min -10
_diffrn_reflns_limit_k_max 12
_diffrn_reflns_limit_k_min -12
_diffrn_reflns_limit_l_max 13
_diffrn_reflns_limit_l_min -13
_diffrn_reflns_number 7094
_diffrn_reflns_theta_full 19.07
_diffrn_reflns_theta_max 19.07
_diffrn_reflns_theta_min 1.88
_exptl_absorpt_coefficient_mu 0.099
_exptl_absorpt_correction_T_max 1
_exptl_absorpt_correction_T_min 0.8709
_exptl_absorpt_correction_type Semi-empirical
_exptl_absorpt_process_details SADABS
_exptl_crystal_density_diffrn 1.184
_exptl_crystal_density_method 'not measured'
_exptl_crystal_F_000 852
_exptl_crystal_size_max 0.43
_exptl_crystal_size_mid 0.34
_exptl_crystal_size_min 0.21
_refine_diff_density_max 0.423
_refine_diff_density_min -0.412
_refine_diff_density_rms 0.042
_refine_ls_extinction_coef 0.0024(12)
_refine_ls_extinction_expression Fc^*^=kFc[1+0.001xFc^2^\l^3^/sin(2\q)]^-1/4^
_refine_ls_extinction_method SHELXL
_refine_ls_goodness_of_fit_ref 0.532
_refine_ls_hydrogen_treatment mixed
_refine_ls_matrix_type full
_refine_ls_number_parameters 262
_refine_ls_number_reflns 1793
_refine_ls_number_restraints 0
_refine_ls_restrained_S_all 0.532
_refine_ls_R_factor_all 0.0527
_refine_ls_R_factor_gt 0.0423
_refine_ls_shift/su_max 0.041
_refine_ls_shift/su_mean 0.001
_refine_ls_structure_factor_coef Fsqd
_refine_ls_weighting_details 'calc w=1/[\s^2^(Fo^2^)+(0.1751P)^2^+11.2259P] where P=(Fo^2^+2Fc^2^)/3'
_refine_ls_weighting_scheme calc
_refine_ls_wR_factor_gt 0.1212
_refine_ls_wR_factor_ref 0.1401
_reflns_number_gt 1467
_reflns_number_total 1793
_reflns_threshold_expression >2sigma(I)
_cod_data_source_file om7007327-file001.cif
_cod_data_source_block compound_1
_cod_depositor_comments
;
The following automatic conversions were performed:

'_symmetry_cell_setting' value 'Monoclinic' changed to 'monoclinic'
according to /home/saulius/struct/CIF-dictionaries/cif_core.dic
dictionary named 'cif_core.dic' version 2.4.1 from 2010-06-29.

Automatic conversion script
Id: cif_fix_values 1715 2011-07-08 13:25:40Z adriana 
;
_cod_original_sg_symbol_H-M P2(1)/n
_cod_database_code 4073930

loop_
_symmetry_equiv_pos_as_xyz
'x, y, z'
'-x+1/2, y+1/2, -z+1/2'
'-x, -y, -z'
'x-1/2, -y-1/2, z-1/2'

loop_
_atom_site_label
_atom_site_type_symbol
_atom_site_fract_x
_atom_site_fract_y
_atom_site_fract_z
_atom_site_U_iso_or_equiv
_atom_site_adp_type
_atom_site_occupancy
_atom_site_symmetry_multiplicity
_atom_site_calc_flag
_atom_site_refinement_flags
Mg1 Mg 1.17141(11) 0.05887(9) 0.76872(9) 0.0223(5) Uani 1 1 d .
N4 N 0.9569(3) -0.0616(2) 0.6723(2) 0.0192(9) Uani 1 1 d .
N3 N 1.0605(3) -0.0395(2) 0.6585(2) 0.0212(9) Uani 1 1 d .
N1 N 1.0180(3) -0.0466(2) 0.8501(2) 0.0197(9) Uani 1 1 d .
N2 N 1.1385(3) -0.0282(2) 0.8766(2) 0.0217(9) Uani 1 1 d .
C12 C 0.9186(4) 0.0965(3) 0.7424(2) 0.0184(10) Uani 1 1 d .
N6 N 1.0216(3) 0.1409(2) 0.7489(2) 0.0205(9) Uani 1 1 d .
N5 N 0.8179(3) 0.1391(2) 0.7311(2) 0.0241(9) Uani 1 1 d .
C11 C 0.9322(3) -0.0152(3) 0.7532(3) 0.0206(10) Uani 1 1 d .
H11 H 0.8532 -0.0397 0.7477 0.025 Uiso 1 1 calc R
C7 C 0.9520(4) -0.1484(3) 0.5460(3) 0.0268(11) Uani 1 1 d .
H7 H 0.9282 -0.1911 0.4921 0.032 Uiso 1 1 calc R
C19 C 1.1493(3) 0.2729(3) 0.7454(3) 0.0299(11) Uani 1 1 d .
H19A H 1.2093 0.2511 0.8083 0.045 Uiso 1 1 calc R
H19B H 1.1557 0.3415 0.7400 0.045 Uiso 1 1 calc R
H19C H 1.1620 0.2418 0.6910 0.045 Uiso 1 1 calc R
C5 C 0.8759(3) -0.1293(3) 0.9121(3) 0.0282(11) Uani 1 1 d .
H5A H 0.8204 -0.0760 0.8920 0.042 Uiso 1 1 calc R
H5B H 0.8798 -0.1542 0.9753 0.042 Uiso 1 1 calc R
H5C H 0.8486 -0.1791 0.8620 0.042 Uiso 1 1 calc R
C18 C 1.0236(3) 0.2476(3) 0.7408(3) 0.0240(11) Uani 1 1 d .
C3 C 0.9980(4) -0.0960(3) 0.9228(3) 0.0203(10) Uani 1 1 d .
C14 C 0.7050(3) 0.0880(3) 0.7133(3) 0.0273(11) Uani 1 1 d .
H14A H 0.6603 0.1222 0.7463 0.033 Uiso 1 1 calc R
H14B H 0.7232 0.0239 0.7423 0.033 Uiso 1 1 calc R
C6 C 1.0564(3) -0.0933(3) 0.5805(3) 0.0214(10) Uani 1 1 d .
C15 C 0.6273(4) 0.0797(3) 0.6017(3) 0.0353(12) Uani 1 1 d .
H15A H 0.6088 0.1431 0.5729 0.053 Uiso 1 1 calc R
H15B H 0.5534 0.0465 0.5925 0.053 Uiso 1 1 calc R
H15C H 0.6705 0.0442 0.5692 0.053 Uiso 1 1 calc R
C2 C 1.1091(4) -0.1091(3) 0.9992(3) 0.0238(11) Uani 1 1 d .
H2 H 1.1246 -0.1399 1.0602 0.029 Uiso 1 1 calc R
C4 C 1.3279(4) -0.0632(3) 1.0202(3) 0.0349(12) Uani 1 1 d .
H4A H 1.3621 -0.1235 1.0118 0.052 Uiso 1 1 calc R
H4B H 1.3496 -0.0512 1.0906 0.052 Uiso 1 1 calc R
H4C H 1.3586 -0.0120 0.9919 0.052 Uiso 1 1 calc R
C1 C 1.1942(4) -0.0674(3) 0.9684(3) 0.0232(11) Uani 1 1 d .
C20 C 1.3592(4) 0.0788(3) 0.8011(3) 0.0341(12) Uani 1 1 d .
H20 H 1.4191 0.0650 0.8638 0.041 Uiso 1 1 calc R
C9 C 1.1557(4) -0.0865(3) 0.5426(3) 0.0303(11) Uani 1 1 d .
H9A H 1.2081 -0.0335 0.5750 0.045 Uiso 1 1 calc R
H9B H 1.1213 -0.0761 0.4712 0.045 Uiso 1 1 calc R
H9C H 1.2014 -0.1455 0.5572 0.045 Uiso 1 1 calc R
C21 C 1.3873(4) 0.1153(3) 0.7183(3) 0.0358(12) Uani 1 1 d .
H21 H 1.3897 0.0695 0.6722 0.043 Uiso 1 1 calc R
C22 C 1.4099(4) 0.2056(4) 0.7000(3) 0.0387(12) Uani 1 1 d .
H22A H 1.4088 0.2550 0.7433 0.046 Uiso 1 1 calc R
H22B H 1.4267 0.2195 0.6439 0.046 Uiso 1 1 calc R
C8 C 0.8901(3) -0.1287(3) 0.6054(3) 0.0224(11) Uani 1 1 d .
C10 C 0.7760(4) -0.1695(3) 0.6053(3) 0.0357(12) Uani 1 1 d .
H10A H 0.7934 -0.2083 0.6644 0.054 Uiso 1 1 calc R
H10B H 0.7382 -0.2088 0.5465 0.054 Uiso 1 1 calc R
H10C H 0.7224 -0.1179 0.6049 0.054 Uiso 1 1 calc R
C24 C 0.9309(4) 0.2864(3) 0.6419(3) 0.0333(11) Uani 1 1 d .
H24A H 0.9473 0.2604 0.5870 0.050 Uiso 1 1 calc R
H24B H 0.9361 0.3556 0.6414 0.050 Uiso 1 1 calc R
H24C H 0.8511 0.2677 0.6352 0.050 Uiso 1 1 calc R
C25 C 1.0065(4) 0.2967(3) 0.8295(3) 0.0340(12) Uani 1 1 d .
H25A H 0.9281 0.2807 0.8283 0.051 Uiso 1 1 calc R
H25B H 1.0127 0.3654 0.8242 0.051 Uiso 1 1 calc R
H25C H 1.0680 0.2747 0.8914 0.051 Uiso 1 1 calc R

loop_
_atom_site_aniso_label
_atom_site_aniso_U_11
_atom_site_aniso_U_22
_atom_site_aniso_U_33
_atom_site_aniso_U_23
_atom_site_aniso_U_13
_atom_site_aniso_U_12
Mg1 0.0194(9) 0.0230(9) 0.0243(9) 0.0008(6) 0.0084(7) -0.0009(6)
N4 0.020(2) 0.020(2) 0.020(2) -0.0009(17) 0.0097(18) -0.0030(17)
N3 0.020(2) 0.025(2) 0.022(2) 0.0030(18) 0.0109(17) 0.0004(16)
N1 0.017(2) 0.0246(19) 0.017(2) 0.0020(17) 0.0056(19) 0.0027(16)
N2 0.014(2) 0.026(2) 0.023(2) -0.0016(17) 0.0049(17) 0.0018(16)
C12 0.019(3) 0.022(3) 0.014(2) 0.0003(18) 0.0053(19) 0.002(2)
N6 0.019(2) 0.017(2) 0.026(2) -0.0013(15) 0.0097(16) -0.0036(16)
N5 0.014(2) 0.030(2) 0.028(2) -0.0009(16) 0.0082(16) -0.001(2)
C11 0.018(2) 0.024(3) 0.020(3) -0.001(2) 0.008(2) -0.0033(19)
C7 0.030(3) 0.029(3) 0.022(2) -0.004(2) 0.010(2) 0.001(2)
C19 0.029(3) 0.020(2) 0.040(3) -0.003(2) 0.012(2) -0.003(2)
C5 0.035(3) 0.027(2) 0.026(2) 0.0026(19) 0.016(2) 0.000(2)
C18 0.024(3) 0.023(3) 0.025(2) 0.002(2) 0.010(2) 0.0000(19)
C3 0.031(3) 0.016(2) 0.020(2) -0.001(2) 0.016(3) 0.002(2)
C14 0.024(3) 0.029(2) 0.029(3) 0.003(2) 0.012(2) 0.007(2)
C6 0.020(3) 0.024(2) 0.022(3) 0.004(2) 0.010(2) 0.002(2)
C15 0.029(3) 0.035(3) 0.042(3) -0.003(2) 0.014(2) -0.007(2)
C2 0.031(3) 0.020(2) 0.023(3) 0.0017(19) 0.013(3) 0.004(2)
C4 0.035(3) 0.035(3) 0.029(3) 0.000(2) 0.006(2) 0.003(2)
C1 0.018(3) 0.025(2) 0.021(3) -0.002(2) 0.001(2) 0.003(2)
C20 0.021(3) 0.042(3) 0.040(3) 0.018(2) 0.012(2) 0.000(2)
C9 0.031(3) 0.038(3) 0.023(2) 0.002(2) 0.012(2) 0.002(2)
C21 0.022(3) 0.033(3) 0.054(3) -0.010(2) 0.017(2) -0.003(2)
C22 0.034(3) 0.046(3) 0.040(3) 0.002(2) 0.019(2) 0.000(2)
C8 0.023(3) 0.019(2) 0.023(2) 0.000(2) 0.007(2) -0.004(2)
C10 0.038(3) 0.034(3) 0.036(3) -0.010(2) 0.015(2) -0.010(2)
C24 0.038(3) 0.026(2) 0.040(3) 0.002(2) 0.019(2) 0.002(2)
C25 0.038(3) 0.028(2) 0.041(3) -0.005(2) 0.021(2) -0.002(2)

loop_
_atom_type_symbol
_atom_type_description
_atom_type_scat_dispersion_real
_atom_type_scat_dispersion_imag
_atom_type_scat_source
C C 0.0033 0.0016 'International Tables Vol C Tables 4.2.6.8 and 6.1.1.4'
H H 0.0000 0.0000 'International Tables Vol C Tables 4.2.6.8 and 6.1.1.4'
N N 0.0061 0.0033 'International Tables Vol C Tables 4.2.6.8 and 6.1.1.4'
Mg Mg 0.0486 0.0363 'International Tables Vol C Tables 4.2.6.8 and 6.1.1.4'

loop_
_geom_angle_atom_site_label_1
_geom_angle_atom_site_label_2
_geom_angle_atom_site_label_3
_geom_angle
N6 Mg1 N3 89.57(13)
N6 Mg1 N2 90.69(13)
N3 Mg1 N2 86.81(13)
N6 Mg1 C20 138.84(16)
N3 Mg1 C20 123.10(16)
N2 Mg1 C20 113.33(15)
C8 N4 N3 111.6(3)
C8 N4 C11 128.6(3)
N3 N4 C11 119.9(3)
C6 N3 N4 105.2(3)
C6 N3 Mg1 142.7(3)
N4 N3 Mg1 111.9(2)
C3 N1 N2 111.5(3)
C3 N1 C11 129.1(3)
N2 N1 C11 119.4(3)
C1 N2 N1 105.3(3)
C1 N2 Mg1 142.1(3)
N1 N2 Mg1 112.3(2)
N5 C12 N6 125.8(3)
N5 C12 C11 121.4(3)
N6 C12 C11 112.8(3)
C12 N6 C18 119.4(3)
C12 N6 Mg1 119.1(3)
C18 N6 Mg1 121.5(2)
C12 N5 C14 123.9(3)
N1 C11 N4 110.7(3)
N1 C11 C12 113.8(3)
N4 C11 C12 113.7(3)
C8 C7 C6 107.6(4)
N6 C18 C24 113.4(3)
N6 C18 C19 105.7(3)
C24 C18 C19 107.9(3)
N6 C18 C25 111.3(3)
C24 C18 C25 109.9(3)
C19 C18 C25 108.4(3)
N1 C3 C2 106.3(3)
N1 C3 C5 123.0(4)
C2 C3 C5 130.7(4)
N5 C14 C15 111.5(3)
N3 C6 C7 109.9(3)
N3 C6 C9 120.2(4)
C7 C6 C9 129.9(4)
C3 C2 C1 107.0(3)
N2 C1 C2 109.9(3)
N2 C1 C4 120.3(4)
C2 C1 C4 129.8(4)
C21 C20 Mg1 115.4(3)
C22 C21 C20 128.5(4)
N4 C8 C7 105.7(3)
N4 C8 C10 123.5(4)
C7 C8 C10 130.8(4)

loop_
_geom_bond_atom_site_label_1
_geom_bond_atom_site_label_2
_geom_bond_distance
Mg1 N6 2.050(3)
Mg1 N3 2.122(3)
Mg1 N2 2.126(3)
Mg1 C20 2.133(4)
N4 C8 1.354(5)
N4 N3 1.368(4)
N4 C11 1.462(5)
N3 C6 1.335(5)
N1 C3 1.352(5)
N1 N2 1.368(4)
N1 C11 1.442(5)
N2 C1 1.344(5)
C12 N5 1.296(5)
C12 N6 1.350(5)
C12 C11 1.558(5)
N6 C18 1.483(5)
N5 C14 1.459(5)
C7 C8 1.364(5)
C7 C6 1.383(5)
C19 C18 1.524(5)
C5 C3 1.484(5)
C18 C24 1.524(5)
C18 C25 1.533(5)
C3 C2 1.370(5)
C14 C15 1.518(5)
C6 C9 1.497(5)
C2 C1 1.390(5)
C4 C1 1.483(6)
C20 C21 1.454(6)
C21 C22 1.328(6)
C8 C10 1.482(5)
